data_4028898
loop_
_publ_author_name
'Crich, David'
'Xu, Huadong'

_publ_section_title
;
 Direct stereocontrolled synthesis of
 3-amino-3-deoxy-beta-mannopyranosides: importance of the nitrogen
 protecting group on stereoselectivity.
;
_journal_issue 14
_journal_name_full 'The Journal of organic chemistry'
_journal_page_first 5183
_journal_page_last 5192
_journal_paper_doi 10.1021/jo070473p
_journal_volume 72
_journal_year 2007
_chemical_formula_moiety 'C18 H21 N3 O7 S1'
_chemical_formula_sum 'C18 H21 N3 O7 S'
_chemical_formula_weight 423.44
_chemical_name_systematic
; 
Phenyl 2,4,6-tri-O-acetyl-3-azido-3-deoxy-/b/-D-thiomannopyranoside
;
_space_group_IT_number 4
_symmetry_cell_setting monoclinic
_symmetry_space_group_name_Hall 'P 2yb'
_symmetry_space_group_name_H-M 'P 1 21 1'
_atom_sites_solution_hydrogens geom
_atom_sites_solution_primary direct
_atom_sites_solution_secondary difmap
_audit_creation_method SHELXL-97
_cell_angle_alpha 90.00
_cell_angle_beta 94.968(3)
_cell_angle_gamma 90.00
_cell_formula_units_Z 4
_cell_length_a 9.9355(11)
_cell_length_b 8.8757(11)
_cell_length_c 23.088(3)
_cell_measurement_temperature 298(2)
_cell_volume 2028.4(4)
_computing_cell_refinement 'Bruker SMART'
_computing_data_collection 'Bruker SMART'
_computing_data_reduction 'Bruker SAINT'
_computing_molecular_graphics 'Bruker SHELXTL'
_computing_publication_material 'Bruker SHELXTL'
_computing_structure_refinement 'SHELXL-97 (Sheldrick, 1997)'
_computing_structure_solution 'SHELXS-97 (Sheldrick, 1990)'
_diffrn_ambient_temperature 293(2)
_diffrn_measured_fraction_theta_full 0.954
_diffrn_measured_fraction_theta_max 0.954
_diffrn_measurement_device_type 'CCD area detector'
_diffrn_measurement_method 'phi and omega scans'
_diffrn_radiation_monochromator graphite
_diffrn_radiation_source 'fine-focus sealed tube'
_diffrn_radiation_type MoK\a
_diffrn_radiation_wavelength 0.71073
_diffrn_reflns_av_R_equivalents 0.1513
_diffrn_reflns_av_sigmaI/netI 0.2984
_diffrn_reflns_limit_h_max 13
_diffrn_reflns_limit_h_min -12
_diffrn_reflns_limit_k_max 11
_diffrn_reflns_limit_k_min -11
_diffrn_reflns_limit_l_max 30
_diffrn_reflns_limit_l_min -30
_diffrn_reflns_number 19151
_diffrn_reflns_theta_full 28.29
_diffrn_reflns_theta_max 28.29
_diffrn_reflns_theta_min 0.89
_exptl_absorpt_coefficient_mu 0.205
_exptl_absorpt_correction_T_min 0.769948
_exptl_absorpt_correction_type empirical
_exptl_absorpt_process_details SADABS
_exptl_crystal_colour colorless
_exptl_crystal_density_diffrn 1.387
_exptl_crystal_density_method 'not measured'
_exptl_crystal_description needle
_exptl_crystal_F_000 888
_exptl_crystal_size_max '0.21 mm'
_exptl_crystal_size_mid '0.043 mm'
_exptl_crystal_size_min '0.032 mm'
_refine_diff_density_max 0.230
_refine_diff_density_min -0.252
_refine_diff_density_rms 0.055
_refine_ls_abs_structure_details 'Flack H D (1983), Acta Cryst. A39, 876-881'
_refine_ls_abs_structure_Flack -0.24(11)
_refine_ls_extinction_method none
_refine_ls_goodness_of_fit_ref 0.970
_refine_ls_hydrogen_treatment mixed
_refine_ls_matrix_type full
_refine_ls_number_parameters 529
_refine_ls_number_reflns 9100
_refine_ls_number_restraints 1
_refine_ls_restrained_S_all 0.970
_refine_ls_R_factor_all 0.2830
_refine_ls_R_factor_gt 0.1037
_refine_ls_shift/su_max 0.012
_refine_ls_shift/su_mean 0.000
_refine_ls_structure_factor_coef Fsqd
_refine_ls_weighting_details 'calc w=1/[\s^2^(Fo^2^)+(0.0095P)^2^+0.0000P] where P=(Fo^2^+2Fc^2^)/3'
_refine_ls_weighting_scheme calc
_refine_ls_wR_factor_gt 0.0899
_refine_ls_wR_factor_ref 0.1236
_reflns_number_gt 3180
_reflns_number_total 9100
_reflns_threshold_expression >2sigma(I)
_cod_data_source_file jo070473psup1.cif
_cod_data_source_block Compound12
_cod_depositor_comments 'Adding full bibliography for 4028898.cif.'
_cod_database_code 4028898

loop_
_symmetry_equiv_pos_as_xyz
'x, y, z'
'-x, y+1/2, -z'

loop_
_atom_site_label
_atom_site_type_symbol
_atom_site_fract_x
_atom_site_fract_y
_atom_site_fract_z
_atom_site_U_iso_or_equiv
_atom_site_adp_type
_atom_site_occupancy
_atom_site_symmetry_multiplicity
_atom_site_calc_flag
_atom_site_refinement_flags
C1 C 0.0227(6) 0.8928(8) -0.0078(3) 0.037(2) Uani 1 1 d .
H1 H 0.0603 0.9903 -0.0181 0.044 Uiso 1 1 calc R
S1 S -0.11293(18) 0.8404(2) -0.06113(8) 0.0506(6) Uani 1 1 d .
C2 C -0.0330(7) 0.9026(9) 0.0524(3) 0.042(2) Uani 1 1 d .
H2 H -0.0974 0.9863 0.0525 0.051 Uiso 1 1 calc R
O2 O -0.0980(5) 0.7677(6) 0.06625(19) 0.0441(14) Uani 1 1 d .
C3 C 0.0862(7) 0.9332(8) 0.0974(3) 0.038(2) Uani 1 1 d .
H3 H 0.1178 1.0367 0.0925 0.046 Uiso 1 1 calc R
N3 N 0.0339(6) 0.9185(8) 0.1556(2) 0.055(2) Uani 1 1 d .
N3' N 0.1033(7) 0.9876(10) 0.1943(3) 0.065(2) Uani 1 1 d .
N3" N 0.1513(7) 1.0475(10) 0.2344(3) 0.096(3) Uani 1 1 d .
C4 C 0.2041(6) 0.8251(9) 0.0926(3) 0.040(2) Uani 1 1 d .
H4 H 0.1810 0.7227 0.1041 0.048 Uiso 1 1 calc R
O4 O 0.3114(5) 0.8869(6) 0.13118(19) 0.0537(15) Uani 1 1 d .
C5 C 0.2420(6) 0.8293(9) 0.0301(3) 0.044(2) Uani 1 1 d .
H5 H 0.2657 0.9325 0.0198 0.052 Uiso 1 1 calc R
O5 O 0.1242(4) 0.7803(5) -0.00661(18) 0.0388(13) Uani 1 1 d .
C6 C 0.3553(7) 0.7235(9) 0.0176(3) 0.055(2) Uani 1 1 d .
H6A H 0.4338 0.7407 0.0448 0.066 Uiso 1 1 calc R
H6B H 0.3269 0.6195 0.0210 0.066 Uiso 1 1 calc R
O6 O 0.3860(5) 0.7545(6) -0.0399(2) 0.0572(16) Uani 1 1 d .
C21 C -0.2197(8) 0.7772(11) 0.0880(3) 0.050(2) Uani 1 1 d .
O21 O -0.2795(6) 0.8936(7) 0.0917(3) 0.086(2) Uani 1 1 d .
C22 C -0.2645(8) 0.6303(9) 0.1095(3) 0.067(3) Uani 1 1 d .
H22A H -0.2175 0.6095 0.1468 0.100 Uiso 1 1 calc R
H22B H -0.2450 0.5525 0.0826 0.100 Uiso 1 1 calc R
H22C H -0.3599 0.6333 0.1132 0.100 Uiso 1 1 calc R
C41 C 0.3990(8) 0.7876(13) 0.1601(4) 0.059(3) Uani 1 1 d .
O41 O 0.3888(6) 0.6524(7) 0.1547(3) 0.073(2) Uani 1 1 d .
C42 C 0.5010(7) 0.8711(10) 0.1981(3) 0.076(3) Uani 1 1 d .
H42A H 0.5438 0.8036 0.2266 0.114 Uiso 1 1 calc R
H42B H 0.4576 0.9510 0.2175 0.114 Uiso 1 1 calc R
H42C H 0.5678 0.9127 0.1750 0.114 Uiso 1 1 calc R
C61 C 0.5028(9) 0.7043(11) -0.0546(4) 0.068(3) Uani 1 1 d .
O61 O 0.5792(6) 0.6371(8) -0.0231(3) 0.108(3) Uani 1 1 d .
C62 C 0.5294(6) 0.7526(10) -0.1153(3) 0.082(3) Uani 1 1 d .
H62A H 0.5642 0.8536 -0.1142 0.123 Uiso 1 1 calc R
H62B H 0.4466 0.7491 -0.1400 0.123 Uiso 1 1 calc R
H62C H 0.5942 0.6859 -0.1301 0.123 Uiso 1 1 calc R
C11' C -0.0345(7) 0.8542(9) -0.1276(3) 0.046(2) Uani 1 1 d .
C12' C 0.0815(7) 0.7759(9) -0.1373(3) 0.050(2) Uani 1 1 d .
H12' H 0.1253 0.7180 -0.1078 0.060 Uiso 1 1 calc R
C13' C 0.1319(7) 0.7846(9) -0.1913(3) 0.055(2) Uani 1 1 d .
H13' H 0.2094 0.7310 -0.1981 0.066 Uiso 1 1 calc R
C14' C 0.0690(9) 0.8711(11) -0.2347(3) 0.084(3) Uani 1 1 d .
H14' H 0.1049 0.8782 -0.2705 0.100 Uiso 1 1 calc R
C15' C -0.0478(9) 0.9476(11) -0.2251(4) 0.080(3) Uani 1 1 d .
H15' H -0.0932 1.0038 -0.2547 0.097 Uiso 1 1 calc R
C16' C -0.0964(8) 0.9398(10) -0.1710(3) 0.070(3) Uani 1 1 d .
H16' H -0.1733 0.9944 -0.1640 0.084 Uiso 1 1 calc R
C11 C 0.4582(7) 0.9244(8) 0.5009(3) 0.038(2) Uani 1 1 d .
H11 H 0.4923 0.8255 0.5141 0.045 Uiso 1 1 calc R
S12 S 0.34708(19) 0.9955(2) 0.55160(8) 0.0463(6) Uani 1 1 d .
C12 C 0.3787(7) 0.9076(8) 0.4411(3) 0.043(2) Uani 1 1 d .
H12 H 0.3111 0.8278 0.4428 0.051 Uiso 1 1 calc R
O12 O 0.3125(5) 1.0475(6) 0.4269(2) 0.0462(15) Uani 1 1 d .
C13 C 0.4745(6) 0.8682(9) 0.3951(3) 0.042(2) Uani 1 1 d .
H13 H 0.5004 0.7621 0.4000 0.050 Uiso 1 1 calc R
N13 N 0.4101(6) 0.8883(8) 0.3357(3) 0.064(2) Uani 1 1 d .
N13' N 0.3290(7) 0.7927(10) 0.3191(3) 0.075(3) Uani 1 1 d .
N13" N 0.2518(8) 0.7154(11) 0.2974(4) 0.124(4) Uani 1 1 d .
C14 C 0.6033(6) 0.9632(9) 0.3995(3) 0.039(2) Uani 1 1 d .
H14 H 0.5825 1.0666 0.3869 0.046 Uiso 1 1 calc R
O14 O 0.6932(5) 0.8937(6) 0.3613(2) 0.0498(15) Uani 1 1 d .
C15 C 0.6657(7) 0.9626(8) 0.4624(3) 0.038(2) Uani 1 1 d .
H15 H 0.6886 0.8594 0.4748 0.046 Uiso 1 1 calc R
O15 O 0.5687(5) 1.0251(5) 0.49800(18) 0.0404(14) Uani 1 1 d .
C16 C 0.7907(7) 1.0617(9) 0.4687(3) 0.051(2) Uani 1 1 d .
H16A H 0.8576 1.0265 0.4437 0.061 Uiso 1 1 calc R
H16B H 0.7678 1.1653 0.4588 0.061 Uiso 1 1 calc R
O16 O 0.8414(5) 1.0496(6) 0.52940(19) 0.0566(17) Uani 1 1 d .
C31 C 0.1831(8) 1.0374(11) 0.4030(4) 0.054(3) Uani 1 1 d .
O31 O 0.1222(5) 0.9231(7) 0.3956(3) 0.077(2) Uani 1 1 d .
C32 C 0.1246(7) 1.1870(9) 0.3883(3) 0.069(3) Uani 1 1 d .
H32A H 0.0356 1.1749 0.3691 0.104 Uiso 1 1 calc R
H32B H 0.1807 1.2389 0.3630 0.104 Uiso 1 1 calc R
H32C H 0.1194 1.2445 0.4232 0.104 Uiso 1 1 calc R
C51 C 0.7577(9) 0.9868(14) 0.3261(4) 0.071(3) Uani 1 1 d .
O51 O 0.7423(8) 1.1176(8) 0.3251(3) 0.131(3) Uani 1 1 d .
C52 C 0.8399(7) 0.8988(10) 0.2872(3) 0.073(3) Uani 1 1 d .
H52A H 0.8328 0.9436 0.2493 0.110 Uiso 1 1 calc R
H52B H 0.8072 0.7970 0.2845 0.110 Uiso 1 1 calc R
H52C H 0.9327 0.8989 0.3028 0.110 Uiso 1 1 calc R
C71 C 0.9603(9) 1.1186(11) 0.5431(4) 0.058(3) Uani 1 1 d .
O71 O 1.0176(6) 1.1908(9) 0.5096(3) 0.106(3) Uani 1 1 d .
C72 C 1.0081(7) 1.0911(10) 0.6045(3) 0.081(3) Uani 1 1 d .
H72A H 1.0861 1.1523 0.6150 0.122 Uiso 1 1 calc R
H72B H 1.0315 0.9867 0.6097 0.122 Uiso 1 1 calc R
H72C H 0.9377 1.1164 0.6289 0.122 Uiso 1 1 calc R
C21' C 0.4301(8) 0.9498(8) 0.6205(3) 0.039(2) Uani 1 1 d .
C22' C 0.5462(8) 0.8671(12) 0.6300(3) 0.098(4) Uani 1 1 d .
H22' H 0.5901 0.8326 0.5986 0.117 Uiso 1 1 calc R
C23' C 0.5987(10) 0.8344(14) 0.6859(4) 0.129(5) Uani 1 1 d .
H23' H 0.6754 0.7744 0.6919 0.155 Uiso 1 1 calc R
C24' C 0.5411(10) 0.8876(12) 0.7307(3) 0.083(3) Uani 1 1 d .
H24' H 0.5788 0.8665 0.7681 0.100 Uiso 1 1 calc R
C25' C 0.4290(9) 0.9718(12) 0.7235(3) 0.084(3) Uani 1 1 d .
H25' H 0.3890 1.0094 0.7555 0.101 Uiso 1 1 calc R
C26' C 0.3735(8) 1.0021(11) 0.6673(4) 0.077(3) Uani 1 1 d .
H26' H 0.2952 1.0598 0.6619 0.092 Uiso 1 1 calc R

loop_
_atom_site_aniso_label
_atom_site_aniso_U_11
_atom_site_aniso_U_22
_atom_site_aniso_U_33
_atom_site_aniso_U_23
_atom_site_aniso_U_13
_atom_site_aniso_U_12
C1 0.028(4) 0.041(5) 0.039(5) 0.005(4) -0.006(4) -0.009(4)
S1 0.0377(13) 0.0637(17) 0.0489(13) -0.0078(13) -0.0042(10) 0.0038(12)
C2 0.044(5) 0.042(6) 0.040(5) 0.003(4) 0.000(4) 0.004(5)
O2 0.043(3) 0.042(4) 0.049(3) 0.003(3) 0.008(3) 0.006(3)
C3 0.049(5) 0.027(5) 0.040(5) -0.007(4) 0.010(4) 0.001(4)
N3 0.059(5) 0.072(6) 0.032(4) -0.012(4) 0.002(4) 0.007(4)
N3' 0.058(5) 0.093(7) 0.043(5) -0.004(5) -0.001(4) 0.020(5)
N3" 0.084(6) 0.140(9) 0.062(6) -0.026(6) -0.006(5) 0.014(6)
C4 0.039(5) 0.041(6) 0.039(5) -0.002(4) -0.003(4) -0.007(4)
O4 0.043(3) 0.067(4) 0.049(3) -0.003(3) -0.010(3) -0.002(3)
C5 0.033(5) 0.053(6) 0.044(5) 0.014(5) -0.002(4) 0.016(5)
O5 0.037(3) 0.041(4) 0.037(3) 0.000(3) -0.004(2) 0.001(3)
C6 0.058(6) 0.070(7) 0.036(5) 0.000(5) 0.002(4) 0.024(6)
O6 0.044(4) 0.086(5) 0.042(3) 0.004(3) 0.002(3) 0.016(3)
C21 0.049(6) 0.060(7) 0.042(5) 0.013(5) 0.019(4) 0.007(6)
O21 0.072(5) 0.073(5) 0.122(6) 0.025(5) 0.058(4) 0.027(4)
C22 0.063(6) 0.070(7) 0.070(6) 0.023(6) 0.024(5) 0.005(6)
C41 0.026(5) 0.105(9) 0.046(6) -0.004(7) -0.002(4) 0.009(7)
O41 0.076(5) 0.079(5) 0.062(4) 0.019(4) -0.004(3) 0.000(5)
C42 0.049(5) 0.111(9) 0.064(6) -0.007(6) -0.016(5) 0.012(6)
C61 0.052(6) 0.107(9) 0.048(6) -0.018(6) 0.015(5) 0.035(6)
O61 0.087(5) 0.160(7) 0.080(5) 0.028(5) 0.015(4) 0.074(5)
C62 0.063(6) 0.128(9) 0.058(6) 0.010(6) 0.021(5) 0.022(6)
C11' 0.045(5) 0.057(6) 0.035(5) -0.008(5) -0.005(4) 0.005(5)
C12' 0.050(5) 0.054(6) 0.045(5) 0.004(5) -0.003(4) 0.007(5)
C13' 0.049(5) 0.071(7) 0.043(5) -0.008(5) 0.002(4) -0.005(5)
C14' 0.110(9) 0.092(9) 0.045(6) -0.005(6) -0.012(6) 0.009(7)
C15' 0.095(8) 0.097(9) 0.044(6) 0.017(6) -0.024(6) 0.036(7)
C16' 0.086(7) 0.075(8) 0.045(5) -0.013(5) -0.018(5) 0.031(6)
C11 0.049(5) 0.027(5) 0.037(5) -0.002(4) 0.008(4) 0.006(4)
S12 0.0480(13) 0.0532(16) 0.0380(12) -0.0017(12) 0.0057(10) 0.0047(12)
C12 0.042(5) 0.035(6) 0.052(5) -0.004(5) 0.008(4) -0.003(5)
O12 0.043(3) 0.040(4) 0.055(3) 0.000(3) -0.003(3) -0.003(3)
C13 0.043(5) 0.043(6) 0.040(5) -0.004(4) 0.004(4) -0.008(4)
N13 0.064(5) 0.091(7) 0.036(4) -0.007(4) -0.006(4) -0.029(5)
N13' 0.057(6) 0.121(9) 0.046(5) -0.023(5) -0.001(4) -0.015(5)
N13" 0.103(7) 0.150(10) 0.115(8) -0.045(7) -0.017(6) -0.048(7)
C14 0.038(5) 0.043(6) 0.035(5) 0.007(4) 0.007(4) -0.003(4)
O14 0.052(4) 0.061(4) 0.038(3) -0.004(3) 0.012(3) -0.007(3)
C15 0.040(5) 0.037(6) 0.038(5) -0.008(4) 0.006(4) 0.002(4)
O15 0.042(3) 0.040(4) 0.040(3) -0.011(3) 0.006(3) -0.013(3)
C16 0.054(6) 0.051(6) 0.047(5) 0.003(5) 0.006(4) -0.001(5)
O16 0.049(4) 0.081(5) 0.039(3) -0.003(3) -0.002(3) -0.011(4)
C31 0.038(6) 0.070(8) 0.056(6) -0.003(6) 0.010(5) 0.007(6)
O31 0.046(4) 0.072(5) 0.110(5) -0.001(4) -0.014(3) -0.018(4)
C32 0.073(7) 0.075(8) 0.057(6) -0.002(5) -0.009(5) 0.018(6)
C51 0.037(6) 0.118(10) 0.058(6) 0.047(8) 0.009(5) 0.010(7)
O51 0.170(8) 0.096(7) 0.141(7) 0.067(6) 0.104(6) 0.025(6)
C52 0.051(5) 0.128(9) 0.043(5) -0.001(6) 0.018(4) 0.001(6)
C71 0.043(6) 0.070(8) 0.063(7) -0.025(6) 0.016(5) 0.004(6)
O71 0.068(5) 0.172(8) 0.077(5) -0.006(5) 0.009(4) -0.062(5)
C72 0.057(6) 0.125(9) 0.058(6) -0.010(6) -0.014(5) -0.012(6)
C21' 0.044(5) 0.035(6) 0.037(5) -0.013(4) -0.009(4) 0.008(4)
C22' 0.088(7) 0.167(11) 0.039(6) 0.006(7) 0.004(5) 0.061(8)
C23' 0.124(10) 0.221(15) 0.041(6) -0.006(8) 0.003(6) 0.095(10)
C24' 0.090(8) 0.125(10) 0.032(6) 0.010(6) -0.004(6) 0.013(7)
C25' 0.073(7) 0.140(10) 0.040(6) -0.014(7) 0.006(5) 0.009(7)
C26' 0.058(6) 0.114(9) 0.059(6) -0.009(7) 0.016(5) 0.023(6)

loop_
_atom_type_symbol
_atom_type_description
_atom_type_scat_dispersion_real
_atom_type_scat_dispersion_imag
_atom_type_scat_source
C C 0.0033 0.0016 'International Tables Vol C Tables 4.2.6.8 and 6.1.1.4'
H H 0.0000 0.0000 'International Tables Vol C Tables 4.2.6.8 and 6.1.1.4'
N N 0.0061 0.0033 'International Tables Vol C Tables 4.2.6.8 and 6.1.1.4'
O O 0.0106 0.0060 'International Tables Vol C Tables 4.2.6.8 and 6.1.1.4'
S S 0.1246 0.1234 'International Tables Vol C Tables 4.2.6.8 and 6.1.1.4'

loop_
_geom_angle_atom_site_label_1
_geom_angle_atom_site_label_2
_geom_angle_atom_site_label_3
_geom_angle
O5 C1 C2 109.4(5)
O5 C1 S1 108.7(5)
C2 C1 S1 108.9(4)
C11' S1 C1 102.3(3)
O2 C2 C3 109.8(6)
O2 C2 C1 111.3(6)
C3 C2 C1 107.8(5)
C21 O2 C2 118.3(6)
N3 C3 C4 109.9(6)
N3 C3 C2 106.7(5)
C4 C3 C2 113.2(6)
N3' N3 C3 113.0(6)
N3" N3' N3 170.1(9)
O4 C4 C5 110.3(5)
O4 C4 C3 104.3(6)
C5 C4 C3 107.9(6)
C41 O4 C4 117.5(6)
O5 C5 C6 106.2(6)
O5 C5 C4 107.0(5)
C6 C5 C4 114.5(6)
C1 O5 C5 109.7(5)
O6 C6 C5 106.4(6)
C61 O6 C6 116.4(6)
O21 C21 O2 123.0(8)
O21 C21 C22 124.9(8)
O2 C21 C22 112.0(8)
O41 C41 O4 123.0(9)
O41 C41 C42 127.2(9)
O4 C41 C42 109.9(9)
O61 C61 O6 123.5(9)
O61 C61 C62 124.5(8)
O6 C61 C62 111.9(7)
C16' C11' C12' 119.5(7)
C16' C11' S1 117.9(6)
C12' C11' S1 122.5(6)
C11' C12' C13' 119.3(7)
C14' C13' C12' 120.8(8)
C13' C14' C15' 119.7(9)
C14' C15' C16' 119.1(8)
C11' C16' C15' 121.6(8)
O15 C11 C12 110.8(6)
O15 C11 S12 109.4(5)
C12 C11 S12 108.9(5)
C21' S12 C11 103.9(3)
O12 C12 C13 110.1(6)
O12 C12 C11 108.1(6)
C13 C12 C11 110.2(6)
C31 O12 C12 115.9(7)
N13 C13 C12 111.9(6)
N13 C13 C14 106.8(6)
C12 C13 C14 113.3(6)
N13' N13 C13 115.7(7)
N13" N13' N13 170.9(11)
O14 C14 C15 111.0(5)
O14 C14 C13 106.4(6)
C15 C14 C13 109.3(5)
C51 O14 C14 117.0(7)
O15 C15 C16 107.8(6)
O15 C15 C14 107.8(5)
C16 C15 C14 110.5(6)
C11 O15 C15 110.2(5)
O16 C16 C15 105.2(6)
C71 O16 C16 114.8(6)
O31 C31 O12 124.6(9)
O31 C31 C32 123.4(8)
O12 C31 C32 112.0(8)
O51 C51 O14 123.2(10)
O51 C51 C52 125.9(10)
O14 C51 C52 110.7(9)
O71 C71 O16 123.5(9)
O71 C71 C72 125.7(9)
O16 C71 C72 110.7(8)
C26' C21' C22' 117.5(7)
C26' C21' S12 116.6(6)
C22' C21' S12 125.9(6)
C21' C22' C23' 120.5(8)
C24' C23' C22' 120.4(9)
C23' C24' C25' 121.2(9)
C24' C25' C26' 118.7(9)
C21' C26' C25' 121.6(8)

loop_
_geom_bond_atom_site_label_1
_geom_bond_atom_site_label_2
_geom_bond_distance
C1 O5 1.418(7)
C1 C2 1.543(8)
C1 S1 1.805(6)
S1 C11' 1.784(7)
C2 O2 1.410(8)
C2 C3 1.531(8)
O2 C21 1.352(8)
C3 N3 1.488(7)
C3 C4 1.526(8)
N3 N3' 1.243(8)
N3' N3" 1.137(8)
C4 O4 1.438(7)
C4 C5 1.523(8)
O4 C41 1.371(9)
C5 O5 1.451(6)
C5 C6 1.512(8)
C6 O6 1.414(7)
O6 C61 1.315(8)
C21 O21 1.199(9)
C21 C22 1.477(10)
C41 O41 1.209(10)
C41 C42 1.481(10)
C61 O61 1.169(8)
C61 C62 1.509(9)
C11' C16' 1.361(9)
C11' C12' 1.380(8)
C12' C13' 1.385(8)
C13' C14' 1.370(9)
C14' C15' 1.379(10)
C15' C16' 1.380(9)
C11 O15 1.422(7)
C11 C12 1.538(8)
C11 S12 1.791(6)
S12 C21' 1.774(7)
C12 O12 1.430(8)
C12 C13 1.526(8)
O12 C31 1.357(8)
C13 N13 1.473(7)
C13 C14 1.528(8)
N13 N13' 1.209(8)
N13' N13" 1.115(9)
C14 O14 1.448(7)
C14 C15 1.528(8)
O14 C51 1.357(10)
C15 O15 1.431(7)
C15 C16 1.519(8)
C16 O16 1.451(7)
O16 C71 1.344(9)
C31 O31 1.186(9)
C31 C32 1.477(10)
C51 O51 1.171(12)
C51 C52 1.486(11)
C71 O71 1.188(9)
C71 C72 1.476(10)
C21' C26' 1.343(9)
C21' C22' 1.369(9)
C22' C23' 1.381(9)
C23' C24' 1.313(10)
C24' C25' 1.339(10)
C25' C26' 1.393(9)

_cod_duplicate_entry 4023976
